data_1528201
loop_
_publ_author_name
'Wieghardt, K.'
'Maas, G.'

_publ_section_title
;
 Die Molekuel- und Kristallstruktur von
 Di-mue-sulfato-mue-hydroxo-bis(triammincobalt(III))-sul at 8-Hydrat
;
_journal_name_full 'Zeitschrift fuer Anorganische und Allgemeine Chemie'
_journal_page_first 289
_journal_page_last 296
_journal_volume 385
_journal_year 1971
_chemical_formula_sum 'Co4 H38 N12 O30 S5'
_chemical_name_systematic '(((S O4)2 (O H)) (Co (N H3)3)2)2 (S O4) (H2 O)8'
_space_group_IT_number 13
_symmetry_space_group_name_Hall '-P 2ya'
_symmetry_space_group_name_H-M 'P 1 2/a 1'
_cell_angle_alpha 90
_cell_angle_beta 139.4
_cell_angle_gamma 90
_cell_formula_units_Z 2
_cell_length_a 14.122
_cell_length_b 9.858
_cell_length_c 18.81
_cell_volume 1704.136
_citation_journal_id_ASTM ZAACAB
_cod_data_source_file Wieghardt_ZAACAB_1971_1927.cif
_cod_data_source_block Co4H38N12O30S5
_cod_original_sg_symbol_Hall '-P 2yc (z,y,-x)'
_cod_database_code 1528201

loop_
_symmetry_equiv_pos_as_xyz
x,y,z
-x+1/2,y,-z
-x,-y,-z
x-1/2,-y,z

loop_
_atom_site_label
_atom_site_type_symbol
_atom_site_fract_x
_atom_site_fract_y
_atom_site_fract_z
_atom_site_occupancy
_atom_site_U_iso_or_equiv
O1 O-2 0.3584 0.2082 0.2608 1 0.0
N1 N-3 0.3564 0.0318 0.3726 1 0.0
H18 H+1 0.22 0 0.11 1 0.0
H12 H+1 0.44 0.08 0.42 1 0.0
H16 H+1 0.34 0.93 0.23 1 0.0
O9 O-2 0.1635 0.1686 0.0109 1 0.0
H9 H+1 0.35 0.58 0.17 1 0.0
N3 N-3 0.2507 0.9629 0.1796 1 0.0
H19 H+1 0.45 0.18 0.32 1 0.0
H4 H+1 0.6 0.34 0.42 1 0.0
N5 N-3 0.0465 0.5745 0.3815 1 0.0
H1 H+1 0.37 0.26 0.13 1 0.0
O2 O-2 0.0583 0.1732 0.0787 1 0.0
O11 O-2 0.1845 0.0216 0.4092 1 0.0
H15 H+1 0.48 0.98 0.15 1 0.0
H2 H+1 0.52 0.3 0.23 1 0.0
O14 O-2 0.0135 0.2171 0.3794 1 0.0
O3 O-2 0.1566 0.3798 0.0828 1 0.0
S3 S+6 0.25 0.9343 0.5 1 0.0
O4 O-2 0.1729 0.2489 0.2716 1 0.0
H10 H+1 0.39 0.94 0.38 1 0.0
N6 N-3 0.3399 0.586 0.1975 1 0.0
O15 O-2 0.2466 0.8258 0.0006 1 0.0
N4 N-3 0.4282 0.3421 0.1835 1 0.0
O13 O-2 0.4218 0.5722 0.075 1 0.0
H8 H+1 0.4 0.64 0.26 1 0.0
Co2 Co+3 0.2141 0.1056 0.2271 1 0.0
H5 H+1 0.57 0.5 0.41 1 0.0
O12 O-2 0.2368 0.744 0.3282 1 0.0
H3 H+1 0.45 0.41 0.18 1 0.0
H6 H+1 0.6 0.47 0.38 1 0.0
O10 O-2 0.14 0.8503 0.4723 1 0.0
O8 O-2 0.0632 0.7166 0.0865 1 0.0
O5 O-2 0.277 0.4548 0.2819 1 0.0
H13 H+1 0.09 0.01 0.24 1 0.0
Co1 Co+3 0.3539 0.3961 0.2335 1 0.0
H14 H+1 0.08 0.91 0.2 1 0.0
N2 N-3 0.0644 0.0011 0.1901 1 0.0
O7 O-2 0.2048 0.4452 0.3616 1 0.0
H7 H+1 0.26 0.63 0.16 1 0.0
H11 H+1 0.32 0.07 0.37 1 0.0
H17 H+1 0.18 0.9 0.14 1 0.0
O6 O-2 0.4155 0.319 0.4442 1 0.0
S2 S+6 0.0795 0.2491 0.0225 1 0.0
S1 S+6 0.2707 0.367 0.3434 1 0.0
